data_4100157
_journal_name_full 'Journal of the American Chemical Society'
_journal_paper_doi 10.1021/ja042655w
_journal_year 2005
_chemical_formula_moiety '[C27 H55 Mn2 N7 O5]2+, 2 (C24 H20 B)-, MeCN'
_chemical_formula_sum 'C77 H98 B2 Mn2 N8 O5'
_chemical_formula_weight 1347.13
_space_group_IT_number 2
_symmetry_cell_setting triclinic
_symmetry_space_group_name_Hall '-P 1'
_symmetry_space_group_name_H-M 'P -1'
_cell_angle_alpha 73.87(1)
_cell_angle_beta 84.33(1)
_cell_angle_gamma 65.24(1)
_cell_formula_units_Z 2
_cell_length_a 12.6006(4)
_cell_length_b 13.6769(6)
_cell_length_c 23.4457(8)
_cell_measurement_temperature 100(2)
_cell_volume 3524.0(2)
_diffrn_ambient_temperature 100(2)
_exptl_crystal_density_diffrn 1.270
_cod_depositor_comments
;
The following automatic conversions were performed:
'_symmetry_cell_setting' value 'Triclinic' changed to 'triclinic'
according to '/home/saulius/struct/CIF-dictionaries/cif_core.dic'
dictionary named 'cif_core.dic' version 2.4.1 from 2010-06-29.

Automatic conversion script
Id: cif_fix_enum 1527 2010-12-29 10:47:43Z saulius 
;
_cod_database_code 4100157

loop_
_symmetry_equiv_pos_as_xyz
'x, y, z'
'-x, -y, -z'

loop_
_atom_site_label
_atom_site_type_symbol
_atom_site_fract_x
_atom_site_fract_y
_atom_site_fract_z
_atom_site_U_iso_or_equiv
_atom_site_adp_type
_atom_site_occupancy
_atom_site_calc_flag
_atom_site_refinement_flags
_atom_site_disorder_assembly
_atom_site_disorder_group
Mn1 Mn 0.05203(5) 0.40048(5) 0.26196(3) 0.03028(16) Uani 1 d . . .
Mn2 Mn 0.18811(5) 0.19081(5) 0.28715(2) 0.02847(15) Uani 1 d . . .
O1 O 0.0549(2) 0.2738(2) 0.31626(11) 0.0318(6) Uani 1 d . . .
O2 O 0.2030(2) 0.3157(2) 0.24589(11) 0.0316(6) Uani 1 d . . .
N1 N 0.1081(3) 0.4646(3) 0.32453(15) 0.0383(8) Uani 1 d . . .
N4 N -0.1138(3) 0.5018(3) 0.28592(17) 0.0444(9) Uani 1 d . . .
N7 N 0.0444(3) 0.5499(3) 0.20213(15) 0.0390(8) Uani 1 d . . .
N12 N 0.2816(3) 0.1750(3) 0.36039(14) 0.0357(7) Uani 1 d . . .
N15 N 0.3512(3) 0.0819(3) 0.26381(15) 0.0401(8) Uani 1 d . . .
N18 N 0.1793(3) 0.0414(3) 0.33785(15) 0.0387(8) Uani 1 d . . .
C2 C 0.0113(4) 0.4896(4) 0.3669(2) 0.0505(11) Uani 1 d . . .
H2A H 0.0209 0.5350 0.3907 0.061 Uiso 1 calc R . .
H2B H 0.0140 0.4190 0.3945 0.061 Uiso 1 calc R . .
C3 C -0.1044(4) 0.5516(4) 0.3347(2) 0.0527(12) Uani 1 d . . .
H3A H -0.1164 0.6302 0.3170 0.063 Uiso 1 calc R . .
H3B H -0.1672 0.5510 0.3635 0.063 Uiso 1 calc R . .
C5 C -0.1611(4) 0.5908(4) 0.2299(2) 0.0487(11) Uani 1 d . . .
H5A H -0.2340 0.6507 0.2384 0.058 Uiso 1 calc R . .
H5B H -0.1805 0.5592 0.2013 0.058 Uiso 1 calc R . .
C6 C -0.0759(4) 0.6394(4) 0.2027(2) 0.0574(13) Uani 1 d . . .
H6A H -0.0740 0.6898 0.2254 0.069 Uiso 1 calc R . .
H6B H -0.1018 0.6841 0.1615 0.069 Uiso 1 calc R . .
C8 C 0.1352(5) 0.5727(4) 0.2249(2) 0.0523(12) Uani 1 d . . .
H8A H 0.1294 0.6477 0.2025 0.063 Uiso 1 calc R . .
H8B H 0.2134 0.5175 0.2181 0.063 Uiso 1 calc R . .
C9 C 0.1226(4) 0.5671(4) 0.2895(2) 0.0465(11) Uani 1 d . . .
H9A H 0.1927 0.5684 0.3044 0.056 Uiso 1 calc R . .
H9B H 0.0539 0.6336 0.2952 0.056 Uiso 1 calc R . .
C10 C 0.2241(4) 0.3848(4) 0.3546(2) 0.0500(11) Uani 1 d . . .
H10A H 0.2845 0.3762 0.3237 0.060 Uiso 1 calc R . .
H10B H 0.2420 0.4198 0.3819 0.060 Uiso 1 calc R . .
C11 C 0.2364(4) 0.2709(4) 0.3890(2) 0.0471(11) Uani 1 d . . .
H11A H 0.1585 0.2778 0.4049 0.057 Uiso 1 calc R . .
H11B H 0.2884 0.2484 0.4237 0.057 Uiso 1 calc R . .
C13 C 0.4011(4) 0.1529(5) 0.3384(2) 0.0540(12) Uani 1 d . . .
H13A H 0.4549 0.1294 0.3724 0.065 Uiso 1 calc R . .
H13B H 0.4024 0.2225 0.3116 0.065 Uiso 1 calc R . .
C14 C 0.4423(4) 0.0651(5) 0.3062(2) 0.0571(13) Uani 1 d . . .
H14A H 0.4637 -0.0086 0.3352 0.068 Uiso 1 calc R . .
H14B H 0.5132 0.0655 0.2840 0.068 Uiso 1 calc R . .
C16 C 0.3363(5) -0.0233(4) 0.2682(2) 0.0588(13) Uani 1 d . . .
H16A H 0.2879 -0.0117 0.2341 0.071 Uiso 1 calc R . .
H16B H 0.4137 -0.0841 0.2662 0.071 Uiso 1 calc R . .
C17 C 0.2794(4) -0.0564(4) 0.3247(2) 0.0541(12) Uani 1 d . . .
H17A H 0.2514 -0.1124 0.3216 0.065 Uiso 1 calc R . .
H17B H 0.3376 -0.0912 0.3577 0.065 Uiso 1 calc R . .
C19 C 0.1834(5) 0.0456(4) 0.39949(19) 0.0510(12) Uani 1 d . . .
H19A H 0.1953 -0.0280 0.4268 0.061 Uiso 1 calc R . .
H19B H 0.1081 0.1016 0.4090 0.061 Uiso 1 calc R . .
C20 C 0.2801(4) 0.0756(4) 0.40814(19) 0.0516(12) Uani 1 d . . .
H20A H 0.3556 0.0109 0.4085 0.062 Uiso 1 calc R . .
H20B H 0.2721 0.0921 0.4473 0.062 Uiso 1 calc R . .
C21 C -0.1868(4) 0.4382(4) 0.3066(3) 0.0553(13) Uani 1 d . . .
H21A H -0.2644 0.4879 0.3167 0.083 Uiso 1 calc R . .
H21B H -0.1499 0.3774 0.3418 0.083 Uiso 1 calc R . .
H21C H -0.1946 0.4073 0.2751 0.083 Uiso 1 calc R . .
C22 C 0.0770(5) 0.5375(4) 0.1414(2) 0.0554(12) Uani 1 d . . .
H22A H 0.0830 0.6056 0.1165 0.083 Uiso 1 calc R . .
H22B H 0.0171 0.5249 0.1245 0.083 Uiso 1 calc R . .
H22C H 0.1525 0.4739 0.1428 0.083 Uiso 1 calc R . .
C23 C 0.3801(4) 0.1243(4) 0.20217(19) 0.0473(11) Uani 1 d . . .
H23A H 0.3889 0.1937 0.1982 0.071 Uiso 1 calc R . .
H23B H 0.3173 0.1385 0.1754 0.071 Uiso 1 calc R . .
H23C H 0.4535 0.0687 0.1918 0.071 Uiso 1 calc R . .
C24 C 0.0677(4) 0.0371(4) 0.3272(2) 0.0530(12) Uani 1 d . . .
H24A H 0.0612 -0.0277 0.3557 0.079 Uiso 1 calc R . .
H24B H 0.0656 0.0309 0.2868 0.079 Uiso 1 calc R . .
H24C H 0.0023 0.1054 0.3321 0.079 Uiso 1 calc R . .
O31 O -0.0152(3) 0.3590(3) 0.19462(13) 0.0481(7) Uani 1 d . . .
O32 O 0.1170(3) 0.1798(2) 0.21936(13) 0.0434(7) Uani 1 d . . .
C32 C 0.0325(4) 0.2615(4) 0.18786(19) 0.0453(11) Uani 1 d . . .
C33 C -0.0103(5) 0.2314(5) 0.1393(2) 0.0624(14) Uani 1 d . . .
H33 H -0.0062 0.1541 0.1557 0.075 Uiso 1 calc R . .
C34 C -0.1331(5) 0.3062(7) 0.1191(3) 0.084(2) Uani 1 d . . .
H34A H -0.1482 0.3848 0.1152 0.101 Uiso 1 calc R . .
H34B H -0.1884 0.2862 0.1479 0.101 Uiso 1 calc R . .
C35 C -0.1479(6) 0.2898(6) 0.0583(3) 0.0773(18) Uani 1 d . . .
N36 N -0.0255(5) 0.2551(4) 0.03799(18) 0.0703(13) Uani 1 d . . .
O36 O 0.0010(5) 0.2484(4) -0.01507(17) 0.1006(16) Uani 1 d . . .
C37 C 0.0611(6) 0.2329(7) 0.0822(3) 0.0789(19) Uani 1 d . . .
C38 C -0.2282(8) 0.3990(7) 0.0160(4) 0.133(4) Uani 1 d . . .
H38A H -0.2061 0.4591 0.0172 0.200 Uiso 1 calc R . .
H38B H -0.3094 0.4174 0.0283 0.200 Uiso 1 calc R . .
H38C H -0.2203 0.3903 -0.0245 0.200 Uiso 1 calc R . .
C39 C -0.1868(7) 0.1948(7) 0.0633(3) 0.102(3) Uani 1 d . . .
H39A H -0.1982 0.1906 0.0235 0.153 Uiso 1 calc R . .
H39B H -0.2604 0.2096 0.0848 0.153 Uiso 1 calc R . .
H39C H -0.1266 0.1238 0.0850 0.153 Uiso 1 calc R . .
C40 C 0.1607(6) 0.1173(6) 0.0861(3) 0.088(2) Uani 1 d . . .
H40A H 0.1308 0.0597 0.1021 0.133 Uiso 1 calc R . .
H40B H 0.2233 0.1056 0.1123 0.133 Uiso 1 calc R . .
H40C H 0.1915 0.1130 0.0464 0.133 Uiso 1 calc R . .
C41 C 0.1115(6) 0.3198(5) 0.0655(3) 0.0834(19) Uani 1 d . . .
H41A H 0.1503 0.3177 0.0273 0.125 Uiso 1 calc R . .
H41B H 0.1684 0.3040 0.0961 0.125 Uiso 1 calc R . .
H41C H 0.0484 0.3939 0.0624 0.125 Uiso 1 calc R . .
B1 B 0.4536(4) 0.6299(4) 0.2028(2) 0.0406(11) Uani 1 d . . .
C51 C 0.4772(3) 0.6156(3) 0.27308(18) 0.0352(9) Uani 1 d . . .
C52 C 0.4459(4) 0.5408(4) 0.3183(2) 0.0417(10) Uani 1 d . . .
H52 H 0.4141 0.4968 0.3070 0.050 Uiso 1 calc R . .
C53 C 0.4587(4) 0.5277(3) 0.37809(19) 0.0411(10) Uani 1 d . . .
H53 H 0.4361 0.4758 0.4067 0.049 Uiso 1 calc R . .
C54 C 0.5046(3) 0.5905(3) 0.39618(19) 0.0394(9) Uani 1 d . . .
H54 H 0.5139 0.5823 0.4372 0.047 Uiso 1 calc R . .
C55 C 0.5367(3) 0.6651(3) 0.35363(18) 0.0366(9) Uani 1 d . . .
H55 H 0.5683 0.7088 0.3653 0.044 Uiso 1 calc R . .
C56 C 0.5229(3) 0.6764(3) 0.29382(18) 0.0344(8) Uani 1 d . . .
H56 H 0.5458 0.7284 0.2655 0.041 Uiso 1 calc R . .
C61 C 0.5368(4) 0.6829(4) 0.15897(18) 0.0433(10) Uani 1 d . . .
C62 C 0.5174(4) 0.7954(4) 0.15007(19) 0.0522(12) Uani 1 d . . .
H62 H 0.4531 0.8414 0.1688 0.063 Uiso 1 calc R . .
C63 C 0.5888(5) 0.8411(5) 0.1151(2) 0.0651(15) Uani 1 d . . .
H63 H 0.5743 0.9168 0.1108 0.078 Uiso 1 calc R . .
C64 C 0.6822(5) 0.7753(6) 0.0861(2) 0.0675(16) Uani 1 d . . .
H64 H 0.7318 0.8060 0.0621 0.081 Uiso 1 calc R . .
C65 C 0.7018(5) 0.6670(6) 0.0925(2) 0.0708(16) Uani 1 d . . .
H65 H 0.7642 0.6225 0.0721 0.085 Uiso 1 calc R . .
C66 C 0.6318(4) 0.6216(5) 0.1283(2) 0.0574(13) Uani 1 d . . .
H66 H 0.6484 0.5455 0.1325 0.069 Uiso 1 calc R . .
C71 C 0.4825(4) 0.5048(4) 0.1940(2) 0.0427(10) Uani 1 d . . .
C72 C 0.4228(4) 0.4838(4) 0.1550(2) 0.0484(11) Uani 1 d . . .
H72 H 0.3566 0.5438 0.1335 0.058 Uiso 1 calc R . .
C73 C 0.4565(4) 0.3783(4) 0.1464(2) 0.0564(13) Uani 1 d . . .
H73 H 0.4133 0.3678 0.1193 0.068 Uiso 1 calc R . .
C74 C 0.5519(4) 0.2887(4) 0.1768(3) 0.0588(13) Uani 1 d . . .
H74 H 0.5759 0.2170 0.1702 0.071 Uiso 1 calc R . .
C75 C 0.6117(4) 0.3053(4) 0.2168(3) 0.0596(13) Uani 1 d . . .
H75 H 0.6764 0.2444 0.2389 0.071 Uiso 1 calc R . .
C76 C 0.5770(4) 0.4111(4) 0.2247(2) 0.0538(12) Uani 1 d . . .
H76 H 0.6196 0.4205 0.2525 0.065 Uiso 1 calc R . .
C81 C 0.3168(4) 0.7192(3) 0.18481(18) 0.0375(9) Uani 1 d . . .
C82 C 0.2376(4) 0.7710(3) 0.22448(17) 0.0359(9) Uani 1 d . . .
H82 H 0.2638 0.7554 0.2639 0.043 Uiso 1 calc R . .
C83 C 0.1220(4) 0.8443(4) 0.20886(19) 0.0410(10) Uani 1 d . . .
H83 H 0.0718 0.8780 0.2374 0.049 Uiso 1 calc R . .
C84 C 0.0800(4) 0.8684(4) 0.1522(2) 0.0504(11) Uani 1 d . . .
H84 H 0.0005 0.9164 0.1418 0.061 Uiso 1 calc R . .
C85 C 0.1551(4) 0.8217(4) 0.1109(2) 0.0540(12) Uani 1 d . . .
H85 H 0.1275 0.8379 0.0716 0.065 Uiso 1 calc R . .
C86 C 0.2713(4) 0.7507(4) 0.1266(2) 0.0477(11) Uani 1 d . . .
H86 H 0.3223 0.7222 0.0969 0.057 Uiso 1 calc R . .
B2 B 0.8142(4) -0.1184(4) 0.39820(18) 0.0284(9) Uani 1 d . . .
C91 C 0.9506(3) -0.2034(3) 0.41708(16) 0.0286(8) Uani 1 d . . .
C92 C 0.9851(3) -0.2523(3) 0.47736(17) 0.0351(9) Uani 1 d . . .
H92 H 0.9264 -0.2394 0.5065 0.042 Uiso 1 calc R . .
C93 C 1.0999(3) -0.3183(3) 0.49629(18) 0.0356(9) Uani 1 d . . .
H93 H 1.1186 -0.3493 0.5375 0.043 Uiso 1 calc R . .
C94 C 1.1872(3) -0.3388(3) 0.45505(17) 0.0333(8) Uani 1 d . . .
H94 H 1.2665 -0.3826 0.4676 0.040 Uiso 1 calc R . .
C95 C 1.1578(3) -0.2947(3) 0.39540(17) 0.0330(8) Uani 1 d . . .
H95 H 1.2168 -0.3092 0.3665 0.040 Uiso 1 calc R . .
C96 C 1.0415(3) -0.2289(3) 0.37741(17) 0.0307(8) Uani 1 d . . .
H96 H 1.0234 -0.2002 0.3361 0.037 Uiso 1 calc R . .
C101 C 0.7861(3) 0.0049(3) 0.40891(16) 0.0293(8) Uani 1 d . . .
C102 C 0.8511(3) 0.0221(3) 0.44756(17) 0.0338(8) Uani 1 d . . .
H102 H 0.9151 -0.0403 0.4693 0.041 Uiso 1 calc R . .
C103 C 0.8253(4) 0.1271(3) 0.45534(18) 0.0371(9) Uani 1 d . . .
H103 H 0.8724 0.1347 0.4817 0.044 Uiso 1 calc R . .
C104 C 0.7326(4) 0.2199(3) 0.42530(18) 0.0364(9) Uani 1 d . . .
H104 H 0.7146 0.2912 0.4311 0.044 Uiso 1 calc R . .
C105 C 0.6665(3) 0.2074(3) 0.38658(18) 0.0362(9) Uani 1 d . . .
H105 H 0.6022 0.2703 0.3654 0.043 Uiso 1 calc R . .
C106 C 0.6943(3) 0.1016(3) 0.37862(17) 0.0326(8) Uani 1 d . . .
H106 H 0.6482 0.0953 0.3512 0.039 Uiso 1 calc R . .
C111 C 0.7267(3) -0.1723(3) 0.43744(15) 0.0287(8) Uani 1 d . . .
C112 C 0.7582(3) -0.2877(3) 0.45315(16) 0.0309(8) Uani 1 d . . .
H112 H 0.8336 -0.3347 0.4430 0.037 Uiso 1 calc R . .
C113 C 0.6841(3) -0.3367(3) 0.48303(16) 0.0323(8) Uani 1 d . . .
H113 H 0.7093 -0.4154 0.4926 0.039 Uiso 1 calc R . .
C114 C 0.5736(3) -0.2706(3) 0.49879(16) 0.0321(8) Uani 1 d . . .
H114 H 0.5219 -0.3029 0.5186 0.038 Uiso 1 calc R . .
C115 C 0.5401(3) -0.1559(3) 0.48498(16) 0.0298(8) Uani 1 d . . .
H115 H 0.4654 -0.1094 0.4963 0.036 Uiso 1 calc R . .
C116 C 0.6148(3) -0.1088(3) 0.45487(15) 0.0286(8) Uani 1 d . . .
H116 H 0.5891 -0.0301 0.4457 0.034 Uiso 1 calc R . .
C121 C 0.7896(3) -0.0973(3) 0.32686(16) 0.0284(8) Uani 1 d . . .
C122 C 0.7294(3) -0.1462(3) 0.30506(17) 0.0307(8) Uani 1 d . . .
H122 H 0.7034 -0.1970 0.3324 0.037 Uiso 1 calc R . .
C123 C 0.7065(3) -0.1228(3) 0.24462(17) 0.0352(9) Uani 1 d . . .
H123 H 0.6647 -0.1570 0.2318 0.042 Uiso 1 calc R . .
C124 C 0.7438(3) -0.0504(3) 0.20313(17) 0.0363(9) Uani 1 d . . .
H124 H 0.7286 -0.0347 0.1619 0.044 Uiso 1 calc R . .
C125 C 0.8039(3) -0.0016(3) 0.22321(18) 0.0379(9) Uani 1 d . . .
H125 H 0.8306 0.0483 0.1955 0.045 Uiso 1 calc R . .
C126 C 0.8254(3) -0.0248(3) 0.28332(17) 0.0328(8) Uani 1 d . . .
H126 H 0.8666 0.0105 0.2956 0.039 Uiso 1 calc R . .
N200 N 0.4532(13) 0.1800(11) 0.0708(4) 0.209(6) Uani 1 d . . .
C201 C 0.5149(12) 0.1572(12) 0.0375(4) 0.147(5) Uani 1 d . . .
C202 C 0.5968(13) 0.1165(19) 0.0000(5) 0.329(15) Uani 1 d . . .
H20C H 0.6726 0.0747 0.0209 0.494 Uiso 1 calc R . .
H20D H 0.6004 0.1780 -0.0326 0.494 Uiso 1 calc R . .
H20E H 0.5777 0.0667 -0.0161 0.494 Uiso 1 calc R . .

loop_
_atom_site_aniso_label
_atom_site_aniso_U_11
_atom_site_aniso_U_22
_atom_site_aniso_U_33
_atom_site_aniso_U_23
_atom_site_aniso_U_13
_atom_site_aniso_U_12
Mn1 0.0287(3) 0.0293(3) 0.0358(3) -0.0137(2) 0.0015(2) -0.0116(2)
Mn2 0.0294(3) 0.0283(3) 0.0298(3) -0.0127(2) 0.0011(2) -0.0107(2)
O1 0.0309(13) 0.0333(14) 0.0370(14) -0.0153(12) 0.0047(11) -0.0157(11)
O2 0.0324(13) 0.0326(14) 0.0327(14) -0.0126(11) 0.0040(11) -0.0143(11)
N1 0.0379(18) 0.042(2) 0.0424(19) -0.0189(16) 0.0067(15) -0.0194(16)
N4 0.0341(18) 0.0323(18) 0.064(2) -0.0156(17) 0.0050(17) -0.0103(15)
N7 0.0424(19) 0.0384(19) 0.0393(19) -0.0129(15) 0.0005(15) -0.0177(16)
N12 0.0321(17) 0.0399(19) 0.0364(18) -0.0161(15) -0.0022(14) -0.0116(15)
N15 0.0379(18) 0.0382(19) 0.0407(19) -0.0170(16) 0.0019(15) -0.0085(15)
N18 0.051(2) 0.0312(18) 0.0371(18) -0.0134(15) 0.0044(16) -0.0175(16)
C2 0.057(3) 0.058(3) 0.053(3) -0.034(2) 0.017(2) -0.030(2)
C3 0.054(3) 0.047(3) 0.056(3) -0.028(2) 0.016(2) -0.014(2)
C5 0.037(2) 0.041(2) 0.058(3) -0.015(2) -0.007(2) -0.0037(19)
C6 0.053(3) 0.040(3) 0.067(3) -0.010(2) -0.004(2) -0.010(2)
C8 0.069(3) 0.053(3) 0.052(3) -0.013(2) 0.005(2) -0.043(3)
C9 0.051(3) 0.052(3) 0.053(3) -0.019(2) 0.005(2) -0.034(2)
C10 0.052(3) 0.062(3) 0.050(3) -0.026(2) -0.001(2) -0.030(2)
C11 0.045(2) 0.054(3) 0.047(3) -0.026(2) -0.008(2) -0.015(2)
C13 0.035(2) 0.074(3) 0.059(3) -0.034(3) 0.001(2) -0.018(2)
C14 0.032(2) 0.070(3) 0.058(3) -0.028(3) -0.003(2) -0.002(2)
C16 0.073(3) 0.033(2) 0.063(3) -0.023(2) 0.012(3) -0.011(2)
C17 0.062(3) 0.031(2) 0.063(3) -0.017(2) 0.006(2) -0.011(2)
C19 0.078(3) 0.043(3) 0.033(2) -0.0045(19) -0.002(2) -0.029(2)
C20 0.060(3) 0.054(3) 0.035(2) -0.012(2) -0.007(2) -0.016(2)
C21 0.034(2) 0.049(3) 0.088(4) -0.030(3) 0.012(2) -0.017(2)
C22 0.079(4) 0.048(3) 0.038(2) -0.008(2) 0.003(2) -0.028(3)
C23 0.040(2) 0.052(3) 0.046(2) -0.020(2) 0.0105(19) -0.013(2)
C24 0.068(3) 0.049(3) 0.055(3) -0.015(2) 0.011(2) -0.038(3)
O31 0.0440(17) 0.054(2) 0.0444(17) -0.0071(15) -0.0107(14) -0.0188(15)
O32 0.0528(18) 0.0434(17) 0.0444(16) -0.0219(14) 0.0044(14) -0.0235(15)
C32 0.049(3) 0.067(3) 0.039(2) -0.025(2) 0.008(2) -0.037(3)
C33 0.069(3) 0.083(4) 0.052(3) -0.025(3) -0.001(3) -0.041(3)
C34 0.070(4) 0.129(6) 0.066(4) -0.052(4) -0.001(3) -0.037(4)
C35 0.079(4) 0.098(5) 0.063(4) -0.037(3) -0.012(3) -0.031(4)
N36 0.101(4) 0.093(4) 0.034(2) -0.024(2) 0.007(2) -0.054(3)
O36 0.147(4) 0.119(4) 0.041(2) -0.034(2) 0.008(2) -0.053(3)
C37 0.091(4) 0.135(6) 0.057(3) -0.050(4) 0.023(3) -0.080(5)
C38 0.149(8) 0.114(7) 0.120(7) -0.033(5) -0.076(6) -0.018(6)
C39 0.135(6) 0.173(8) 0.048(3) -0.035(4) 0.007(4) -0.107(6)
C40 0.100(5) 0.094(5) 0.088(5) -0.037(4) 0.002(4) -0.047(4)
C41 0.109(5) 0.080(4) 0.079(4) -0.032(3) 0.031(4) -0.054(4)
B1 0.042(3) 0.050(3) 0.039(3) -0.021(2) 0.008(2) -0.024(2)
C51 0.0281(19) 0.037(2) 0.042(2) -0.0179(18) 0.0063(16) -0.0116(17)
C52 0.037(2) 0.038(2) 0.054(3) -0.014(2) 0.0012(19) -0.0181(19)
C53 0.041(2) 0.036(2) 0.043(2) -0.0070(18) 0.0050(18) -0.0153(19)
C54 0.034(2) 0.040(2) 0.037(2) -0.0083(18) -0.0016(17) -0.0095(18)
C55 0.031(2) 0.040(2) 0.042(2) -0.0186(18) 0.0049(17) -0.0135(17)
C56 0.0286(19) 0.034(2) 0.041(2) -0.0135(17) 0.0068(16) -0.0121(16)
C61 0.046(2) 0.059(3) 0.034(2) -0.019(2) 0.0047(18) -0.027(2)
C62 0.062(3) 0.070(3) 0.038(2) -0.015(2) 0.007(2) -0.040(3)
C63 0.088(4) 0.090(4) 0.040(3) -0.008(3) -0.001(3) -0.063(4)
C64 0.076(4) 0.115(5) 0.030(2) -0.008(3) 0.007(2) -0.065(4)
C65 0.063(3) 0.104(5) 0.050(3) -0.024(3) 0.019(3) -0.041(3)
C66 0.056(3) 0.077(4) 0.044(3) -0.022(3) 0.015(2) -0.031(3)
C71 0.040(2) 0.048(3) 0.050(3) -0.026(2) 0.0085(19) -0.021(2)
C72 0.046(3) 0.054(3) 0.057(3) -0.030(2) 0.012(2) -0.025(2)
C73 0.051(3) 0.066(3) 0.075(3) -0.045(3) 0.015(2) -0.032(3)
C74 0.052(3) 0.052(3) 0.085(4) -0.040(3) 0.018(3) -0.023(2)
C75 0.050(3) 0.049(3) 0.075(4) -0.024(3) 0.004(3) -0.012(2)
C76 0.048(3) 0.052(3) 0.071(3) -0.032(3) 0.001(2) -0.020(2)
C81 0.042(2) 0.041(2) 0.038(2) -0.0178(18) 0.0059(18) -0.0224(19)
C82 0.044(2) 0.040(2) 0.033(2) -0.0135(17) 0.0025(17) -0.0237(19)
C83 0.047(2) 0.044(2) 0.040(2) -0.0167(19) 0.0088(19) -0.024(2)
C84 0.051(3) 0.053(3) 0.045(3) -0.015(2) 0.002(2) -0.018(2)
C85 0.062(3) 0.063(3) 0.037(2) -0.015(2) 0.000(2) -0.024(3)
C86 0.053(3) 0.060(3) 0.040(2) -0.024(2) 0.011(2) -0.028(2)
B2 0.028(2) 0.030(2) 0.028(2) -0.0111(17) 0.0042(17) -0.0117(17)
C91 0.0310(19) 0.0254(18) 0.0321(19) -0.0090(15) 0.0025(15) -0.0135(15)
C92 0.034(2) 0.040(2) 0.033(2) -0.0108(17) 0.0044(16) -0.0163(18)
C93 0.038(2) 0.034(2) 0.033(2) -0.0046(17) -0.0058(17) -0.0145(17)
C94 0.0314(19) 0.0273(19) 0.042(2) -0.0094(17) -0.0038(17) -0.0120(16)
C95 0.032(2) 0.0288(19) 0.039(2) -0.0127(17) 0.0063(16) -0.0124(16)
C96 0.037(2) 0.0260(18) 0.0312(19) -0.0103(15) 0.0025(16) -0.0135(16)
C101 0.0301(19) 0.033(2) 0.0300(18) -0.0109(16) 0.0070(15) -0.0179(16)
C102 0.035(2) 0.034(2) 0.032(2) -0.0087(16) 0.0003(16) -0.0141(17)
C103 0.042(2) 0.040(2) 0.039(2) -0.0150(18) 0.0010(18) -0.0231(19)
C104 0.044(2) 0.034(2) 0.041(2) -0.0163(18) 0.0107(18) -0.0235(19)
C105 0.034(2) 0.032(2) 0.043(2) -0.0116(18) 0.0043(17) -0.0139(17)
C106 0.033(2) 0.034(2) 0.037(2) -0.0125(17) 0.0049(16) -0.0184(17)
C111 0.0318(19) 0.0300(19) 0.0259(18) -0.0086(15) -0.0030(15) -0.0125(16)
C112 0.0311(19) 0.0299(19) 0.0328(19) -0.0155(16) 0.0032(15) -0.0097(16)
C113 0.040(2) 0.0256(19) 0.0317(19) -0.0082(16) -0.0018(16) -0.0131(17)
C114 0.036(2) 0.038(2) 0.0271(18) -0.0081(16) 0.0033(16) -0.0203(17)
C115 0.0266(18) 0.0286(19) 0.0307(19) -0.0077(16) -0.0014(15) -0.0076(15)
C116 0.0325(19) 0.0278(19) 0.0273(18) -0.0080(15) -0.0012(15) -0.0132(16)
C121 0.0256(18) 0.0261(18) 0.0318(19) -0.0109(15) 0.0008(15) -0.0069(15)
C122 0.0281(18) 0.0265(19) 0.036(2) -0.0117(16) 0.0036(15) -0.0086(15)
C123 0.035(2) 0.034(2) 0.039(2) -0.0168(17) -0.0008(17) -0.0114(17)
C124 0.032(2) 0.038(2) 0.031(2) -0.0136(17) -0.0017(16) -0.0041(17)
C125 0.037(2) 0.039(2) 0.033(2) -0.0068(17) 0.0039(17) -0.0142(18)
C126 0.0310(19) 0.034(2) 0.036(2) -0.0111(17) 0.0019(16) -0.0139(17)
N200 0.329(17) 0.245(13) 0.090(6) -0.066(8) 0.050(8) -0.148(12)
C201 0.204(12) 0.245(14) 0.055(5) -0.029(7) 0.014(6) -0.162(11)
C202 0.258(16) 0.74(4) 0.076(7) 0.027(14) 0.012(9) -0.37(2)

loop_
_geom_bond_atom_site_label_1
_geom_bond_atom_site_label_2
_geom_bond_distance
_geom_bond_site_symmetry_2
_geom_bond_publ_flag
Mn1 O1 1.832(3) . ?
Mn1 O2 1.832(3) . ?
Mn1 N4 2.093(3) . ?
Mn1 N7 2.103(3) . ?
Mn1 O31 2.167(3) . ?
Mn1 N1 2.204(3) . ?
Mn1 Mn2 2.5793(8) . ?
Mn2 O1 1.784(3) . ?
Mn2 O2 1.790(3) . ?
Mn2 O32 1.969(3) . ?
Mn2 N12 2.089(3) . ?
Mn2 N15 2.100(3) . ?
Mn2 N18 2.102(3) . ?
N1 C2 1.480(5) . ?
N1 C9 1.490(5) . ?
N1 C10 1.504(6) . ?
N4 C21 1.479(6) . ?
N4 C5 1.489(6) . ?
N4 C3 1.520(6) . ?
N7 C22 1.479(5) . ?
N7 C8 1.484(5) . ?
N7 C6 1.499(6) . ?
N12 C13 1.475(5) . ?
N12 C20 1.508(6) . ?
N12 C11 1.511(5) . ?
N15 C23 1.471(5) . ?
N15 C14 1.495(6) . ?
N15 C16 1.501(6) . ?
N18 C19 1.469(5) . ?
N18 C24 1.480(6) . ?
N18 C17 1.488(5) . ?
C2 C3 1.498(7) . ?
C5 C6 1.492(7) . ?
C8 C9 1.491(6) . ?
C10 C11 1.492(7) . ?
C13 C14 1.479(7) . ?
C16 C17 1.490(7) . ?
C19 C20 1.486(7) . ?
O31 C32 1.262(6) . ?
O32 C32 1.276(6) . ?
C32 C33 1.525(6) . ?
C33 C34 1.487(8) . ?
C33 C37 1.538(7) . ?
C34 C35 1.542(7) . ?
C35 N36 1.483(8) . ?
C35 C38 1.532(10) . ?
C35 C39 1.543(9) . ?
N36 O36 1.274(5) . ?
N36 C37 1.459(7) . ?
C37 C41 1.513(8) . ?
C37 C40 1.537(10) . ?
B1 C61 1.641(6) . ?
B1 C51 1.646(6) . ?
B1 C81 1.654(6) . ?
B1 C71 1.662(6) . ?
C51 C56 1.393(5) . ?
C51 C52 1.407(6) . ?
C52 C53 1.380(6) . ?
C53 C54 1.386(6) . ?
C54 C55 1.378(6) . ?
C55 C56 1.388(5) . ?
C61 C66 1.406(6) . ?
C61 C62 1.410(7) . ?
C62 C63 1.383(7) . ?
C63 C64 1.396(8) . ?
C64 C65 1.363(8) . ?
C65 C66 1.375(7) . ?
C71 C72 1.396(6) . ?
C71 C76 1.399(7) . ?
C72 C73 1.391(6) . ?
C73 C74 1.380(7) . ?
C74 C75 1.380(7) . ?
C75 C76 1.386(7) . ?
C81 C82 1.397(5) . ?
C81 C86 1.412(6) . ?
C82 C83 1.392(6) . ?
C83 C84 1.380(6) . ?
C84 C85 1.377(6) . ?
C85 C86 1.394(7) . ?
B2 C91 1.641(5) . ?
B2 C111 1.646(5) . ?
B2 C121 1.654(5) . ?
B2 C101 1.658(5) . ?
C91 C96 1.391(5) . ?
C91 C92 1.410(5) . ?
C92 C93 1.384(5) . ?
C93 C94 1.380(6) . ?
C94 C95 1.380(5) . ?
C95 C96 1.393(5) . ?
C101 C106 1.397(5) . ?
C101 C102 1.404(5) . ?
C102 C103 1.394(5) . ?
C103 C104 1.377(6) . ?
C104 C105 1.380(6) . ?
C105 C106 1.401(5) . ?
C111 C112 1.401(5) . ?
C111 C116 1.403(5) . ?
C112 C113 1.396(5) . ?
C113 C114 1.386(5) . ?
C114 C115 1.391(5) . ?
C115 C116 1.387(5) . ?
C121 C126 1.397(5) . ?
C121 C122 1.406(5) . ?
C122 C123 1.395(5) . ?
C123 C124 1.382(6) . ?
C124 C125 1.382(6) . ?
C125 C126 1.384(5) . ?
N200 C201 1.061(14) . ?
C201 C202 1.327(19) . ?
